data_4340081
loop_
_publ_author_name
'Escobar, L\'ivia B L'
'Guedes, Guilherme P.'
'Soriano, St\'ephane'
'Speziali, Nivaldo L.'
'K Jord\~ao, Alessandro'
'Cunha, Anna Claudia'
'Ferreira, Vitor F.'
'Maxim, Catalin'
'Novak, Miguel A.'
'Andruh, Marius'
'Vaz, Maria G. F.'

_publ_section_title
;
 New Families of Hetero-tri-spin 2p-3d-4f Complexes: Synthesis, Crystal
 Structures, and Magnetic Properties.
;
_journal_issue 14
_journal_name_full 'Inorganic chemistry'
_journal_page_first 7508
_journal_page_last 7517
_journal_paper_doi 10.1021/ic5008044
_journal_volume 53
_journal_year 2014
_chemical_formula_moiety 'C49 H29 Cu3 F48 N4 O21 Tb2'
_chemical_formula_sum 'C49 H29 Cu3 F48 N4 O21 Tb2'
_chemical_formula_weight 2430.27
_space_group_IT_number 14
_symmetry_cell_setting monoclinic
_symmetry_space_group_name_Hall '-P 2ybc'
_symmetry_space_group_name_H-M 'P 1 21/c 1'
_atom_sites_solution_hydrogens geom
_atom_sites_solution_primary direct
_atom_sites_solution_secondary difmap
_audit_creation_date 2013-06-11T21:09:00-00:00
_audit_creation_method 'WinGX routine CIF_UPDATE'
_cell_angle_alpha 90
_cell_angle_beta 101.453(4)
_cell_angle_gamma 90
_cell_formula_units_Z 4
_cell_length_a 12.8300(5)
_cell_length_b 25.5701(12)
_cell_length_c 24.6041(13)
_cell_measurement_temperature 293(2)
_cell_volume 7911.0(6)
_computing_cell_refinement X-Area
_computing_data_collection X-Area
_computing_data_reduction X-Area
_computing_molecular_graphics 'Ortep-3 for Windows (Farrugia, 1997) and Mercury 3.1'
_computing_publication_material 'WinGX publication routines (Farrugia, 1999)'
_computing_structure_refinement 'SHELXL-97 (Sheldrick, 1997)'
_computing_structure_solution 'SHELXS-97 (Sheldrick, 1990)'
_diffrn_ambient_temperature 293(2)
_diffrn_measured_fraction_theta_full 0.994
_diffrn_measured_fraction_theta_max 0.994
_diffrn_measurement_device_type 'STOE-IPDS II'
_diffrn_measurement_method 'omega scans'
_diffrn_radiation_monochromator graphite
_diffrn_radiation_source 'fine-focus sealed tube'
_diffrn_radiation_type MoK\a
_diffrn_radiation_wavelength 0.71073
_diffrn_reflns_av_R_equivalents 0.1359
_diffrn_reflns_av_unetI/netI 0.095
_diffrn_reflns_limit_h_max 14
_diffrn_reflns_limit_h_min -15
_diffrn_reflns_limit_k_max 30
_diffrn_reflns_limit_k_min -30
_diffrn_reflns_limit_l_max 29
_diffrn_reflns_limit_l_min -29
_diffrn_reflns_number 55058
_diffrn_reflns_theta_full 25.03
_diffrn_reflns_theta_max 25.03
_diffrn_reflns_theta_min 2.24
_exptl_absorpt_coefficient_mu 2.738
_exptl_absorpt_correction_T_max 0.923
_exptl_absorpt_correction_T_min 0.6753
_exptl_absorpt_correction_type multi-scan
_exptl_crystal_colour blue
_exptl_crystal_density_diffrn 2.04
_exptl_crystal_density_method 'not measured'
_exptl_crystal_description block
_exptl_crystal_F_000 4672
_exptl_crystal_size_max 0.19
_exptl_crystal_size_mid 0.13
_exptl_crystal_size_min 0.09
_refine_diff_density_max 1.382
_refine_diff_density_min -1.092
_refine_diff_density_rms 0.172
_refine_ls_extinction_method none
_refine_ls_goodness_of_fit_ref 1.106
_refine_ls_hydrogen_treatment constr
_refine_ls_matrix_type full
_refine_ls_number_parameters 1111
_refine_ls_number_reflns 13884
_refine_ls_number_restraints 105
_refine_ls_restrained_S_all 1.103
_refine_ls_R_factor_all 0.1091
_refine_ls_R_factor_gt 0.0799
_refine_ls_shift/su_max 0.002
_refine_ls_shift/su_mean 0
_refine_ls_structure_factor_coef Fsqd
_refine_ls_weighting_details 'calc w=1/[\s^2^(Fo^2^)+(0.0656P)^2^+79.6033P] where P=(Fo^2^+2Fc^2^)/3'
_refine_ls_weighting_scheme calc
_refine_ls_wR_factor_gt 0.181
_refine_ls_wR_factor_ref 0.1935
_reflns_number_gt 10050
_reflns_number_total 13973
_reflns_threshold_expression >2sigma(I)
_cod_data_source_file ic5008044_si_005.cif
_cod_data_source_block b5
_cod_depositor_comments 'Adding full bibliography for 4340079--4340083.cif.'
_cod_original_sg_symbol_H-M 'P 21/c'
_cod_database_code 4340081

loop_
_symmetry_equiv_pos_as_xyz
'x, y, z'
'-x, y+1/2, -z+1/2'
'-x, -y, -z'
'x, -y-1/2, z-1/2'

loop_
_atom_site_label
_atom_site_type_symbol
_atom_site_fract_x
_atom_site_fract_y
_atom_site_fract_z
_atom_site_U_iso_or_equiv
_atom_site_adp_type
_atom_site_occupancy
_atom_site_symmetry_multiplicity
_atom_site_calc_flag
_atom_site_refinement_flags
_atom_site_disorder_assembly
_atom_site_disorder_group
Tb2 Tb 0.71300(4) 0.21574(2) 0.24185(2) 0.03268(15) Uani 1 1 d . F .
Tb1 Tb 0.83451(4) 0.09351(2) 0.29554(2) 0.03100(15) Uani 1 1 d . F .
Cu3 Cu 0.54532(11) 0.11214(6) 0.22484(6) 0.0374(3) Uani 1 1 d . F .
Cu2 Cu 0.84040(11) 0.21553(6) 0.39151(6) 0.0378(3) Uani 1 1 d . F .
Cu1 Cu 0.71454(12) 0.11918(6) 0.14545(6) 0.0389(3) Uani 1 1 d . F .
O6 O 1.0000(6) 0.1346(3) 0.2870(4) 0.042(2) Uani 1 1 d . . .
O3 O 0.7809(7) 0.0105(3) 0.3213(4) 0.045(2) Uani 1 1 d . . .
O4 O 0.7754(7) 0.1023(3) 0.3821(4) 0.045(2) Uani 1 1 d . . .
O5 O 0.9712(7) 0.0628(4) 0.3663(4) 0.054(2) Uani 1 1 d . . .
O1 O 0.9361(7) 0.0367(3) 0.2506(4) 0.043(2) Uani 1 1 d . . .
O12 O 0.6620(8) 0.2750(4) 0.1692(4) 0.051(2) Uani 1 1 d . . .
F11 F 0.6204(9) 0.1160(4) 0.4496(4) 0.079(3) Uani 1 1 d . B .
F39 F 0.4599(8) 0.2014(5) 0.4337(4) 0.085(3) Uani 1 1 d . . .
F38 F 0.4858(8) 0.1796(5) 0.3539(5) 0.087(3) Uani 1 1 d . . .
F22 F 0.5357(9) 0.3550(5) 0.1292(5) 0.095(4) Uani 1 1 d . . .
C12 C 1.0965(11) 0.1222(5) 0.3036(6) 0.052(3) Uani 1 1 d . D .
F21 F 1.0534(9) 0.3126(6) 0.2576(7) 0.111(5) Uani 1 1 d . . .
O19 O 0.8452(7) 0.2469(4) 0.4622(4) 0.049(2) Uani 1 1 d . . .
O18 O 0.8205(8) 0.0826(4) 0.1153(4) 0.052(2) Uani 1 1 d . . .
F26 F 0.6230(8) 0.4120(4) 0.3321(5) 0.086(3) Uani 1 1 d . . .
F41 F 0.8523(12) 0.3257(5) 0.5379(5) 0.106(4) Uani 1 1 d . . .
O15 O 0.4979(7) 0.0685(4) 0.2776(4) 0.052(2) Uani 1 1 d . . .
O11 O 0.8671(8) 0.2566(3) 0.2245(4) 0.051(2) Uani 1 1 d . . .
F10 F 0.7040(12) 0.0600(4) 0.5043(4) 0.105(4) Uani 1 1 d . B .
F28 F 0.3491(8) 0.2985(5) 0.1770(5) 0.094(4) Uani 1 1 d . . .
F6 F 1.0005(9) -0.0795(5) 0.1922(6) 0.109(5) Uani 1 1 d . F .
F12 F 0.7791(9) 0.1322(4) 0.4890(4) 0.083(3) Uani 1 1 d . B .
F25 F 0.7250(10) 0.3593(4) 0.3850(5) 0.092(3) Uani 1 1 d . . .
F19 F 1.0520(8) 0.2736(6) 0.1822(6) 0.109(4) Uani 1 1 d . . .
N1 N 1.0546(9) 0.2415(6) 0.4429(5) 0.059(3) Uani 1 1 d . . .
O20 O 0.6835(7) 0.2110(3) 0.3777(4) 0.043(2) Uani 1 1 d . . .
C6 C 0.748(2) -0.0698(8) 0.3620(10) 0.090(4) Uani 1 1 d U . .
F23 F 0.6015(11) 0.3242(4) 0.0635(4) 0.100(4) Uani 1 1 d . . .
F30 F 0.3300(8) 0.2338(5) 0.2266(8) 0.129(6) Uani 1 1 d . . .
F24 F 0.6635(11) 0.3949(4) 0.1036(5) 0.103(4) Uani 1 1 d . . .
C19 C 0.7030(12) 0.3152(5) 0.1534(6) 0.049(3) Uani 1 1 d . . .
C7 C 0.7570(12) -0.0113(6) 0.3623(6) 0.055(4) Uani 1 1 d . B .
O16 O 0.4255(7) 0.0960(4) 0.1676(4) 0.049(2) Uani 1 1 d . . .
F40 F 0.7249(10) 0.2910(5) 0.5673(5) 0.097(4) Uani 1 1 d . . .
O21 O 0.9950(7) 0.2192(4) 0.4004(4) 0.056(3) Uani 1 1 d . . .
C20 C 0.6237(15) 0.3484(6) 0.1121(7) 0.065(4) Uani 1 1 d . . .
C38 C 0.6608(13) 0.2490(6) 0.4637(6) 0.054(4) Uani 1 1 d . . .
H38 H 0.611 0.2596 0.4842 0.065 Uiso 1 1 calc R . .
F42 F 0.8701(10) 0.2497(6) 0.5744(4) 0.099(4) Uani 1 1 d . . .
F20 F 1.0226(12) 0.3532(6) 0.1806(10) 0.171(8) Uani 1 1 d . . .
F5 F 1.0676(10) -0.0516(5) 0.2726(6) 0.107(4) Uani 1 1 d . F .
C24 C 0.6455(11) 0.3250(5) 0.2981(6) 0.043(3) Uani 1 1 d . . .
C2 C 0.7272(10) 0.0006(5) 0.1991(6) 0.044(3) Uani 1 1 d . F .
F37 F 0.4567(7) 0.2582(5) 0.3705(6) 0.099(4) Uani 1 1 d . . .
C17 C 0.8866(12) 0.2973(5) 0.1992(7) 0.053(4) Uani 1 1 d . . .
F4 F 1.0882(10) -0.0105(5) 0.2018(7) 0.117(5) Uani 1 1 d . F .
F18 F 1.2685(9) 0.1365(6) 0.2886(8) 0.133(6) Uani 1 1 d . D .
C14 C 1.0676(12) 0.0567(6) 0.3725(7) 0.062(4) Uani 1 1 d . D .
F27 F 0.7771(9) 0.3925(4) 0.3165(5) 0.092(4) Uani 1 1 d . . .
C1 C 0.6232(12) -0.0239(6) 0.1709(8) 0.068(4) Uani 1 1 d U . .
C34 C 0.4165(10) 0.0392(6) 0.2660(6) 0.052(3) Uani 1 1 d . G .
C28 C 0.7207(15) 0.0616(8) 0.0289(7) 0.076(5) Uani 1 1 d . . .
H28 H 0.7223 0.0449 -0.0045 0.091 Uiso 1 1 calc R . .
C8 C 0.7410(13) 0.0162(6) 0.4089(6) 0.060(4) Uani 1 1 d . . .
H8 H 0.7255 -0.0028 0.4386 0.072 Uiso 1 1 calc R B .
C32 C 0.3577(10) 0.0625(5) 0.1704(6) 0.048(3) Uani 1 1 d . A .
O17 O 0.6083(8) 0.1078(4) 0.0793(4) 0.059(3) Uani 1 1 d . . .
F16 F 1.1677(10) 0.2018(5) 0.2900(7) 0.119(5) Uani 1 1 d . D .
C33 C 0.3451(10) 0.0333(6) 0.2163(7) 0.055(4) Uani 1 1 d . . .
H33 H 0.2889 0.0099 0.2135 0.066 Uiso 1 1 calc R . .
C3 C 0.8197(10) -0.0264(6) 0.2010(6) 0.049(3) Uani 1 1 d . . .
H3 H 0.8168 -0.0596 0.1855 0.059 Uiso 1 1 calc R F .
C37 C 0.6281(10) 0.2252(5) 0.4115(5) 0.043(3) Uani 1 1 d . . .
C35 C 0.4002(15) 0.0035(8) 0.3128(9) 0.079(4) Uani 1 1 d U . .
C25 C 0.6941(12) 0.3735(5) 0.3322(7) 0.054(4) Uani 1 1 d . . .
C5 C 1.0202(12) -0.0372(6) 0.2216(8) 0.063(4) Uani 1 1 d . . .
C39 C 0.7695(11) 0.2562(5) 0.4841(5) 0.044(3) Uani 1 1 d . . .
C16 C 1.0085(14) 0.3103(7) 0.2074(10) 0.078(6) Uani 1 1 d . . .
C21 C 0.3721(11) 0.2803(7) 0.2283(9) 0.071(5) Uani 1 1 d . . .
C23 C 0.5403(11) 0.3243(5) 0.2756(6) 0.051(3) Uani 1 1 d . . .
H23 H 0.4994 0.3542 0.2766 0.061 Uiso 1 1 calc R . .
C15 C 1.119(2) 0.0195(10) 0.4182(10) 0.100(4) Uani 1 1 d U . .
C10 C 0.7151(16) 0.0929(6) 0.4655(7) 0.066(4) Uani 1 1 d . . .
C13 C 1.1365(11) 0.0851(7) 0.3423(7) 0.063(4) Uani 1 1 d . . .
H13 H 1.2089 0.0778 0.3493 0.076 Uiso 1 1 calc R D .
C30 C 0.908(2) 0.0344(14) 0.0565(12) 0.119(6) Uani 1 1 d U . .
C18 C 0.8083(13) 0.3291(6) 0.1667(7) 0.060(4) Uani 1 1 d . . .
H18 H 0.8289 0.3608 0.1538 0.072 Uiso 1 1 calc R . .
C31 C 0.2783(14) 0.0538(11) 0.1183(8) 0.093(4) Uani 1 1 d U . .
C9 C 0.7467(12) 0.0693(5) 0.4136(6) 0.049(3) Uani 1 1 d . B .
C40 C 0.8032(15) 0.2813(6) 0.5413(7) 0.062(4) Uani 1 1 d . . .
C11 C 1.1746(11) 0.1533(6) 0.2797(8) 0.062(4) Uani 1 1 d . . .
C29 C 0.8082(13) 0.0612(7) 0.0681(6) 0.061(4) Uani 1 1 d . C .
C4 C 0.9183(11) -0.0056(5) 0.2254(6) 0.047(3) Uani 1 1 d . F .
C47 C 0.9890(15) 0.3259(7) 0.4055(8) 0.082(5) Uani 1 1 d . . .
H47A H 0.9697 0.3108 0.3692 0.123 Uiso 1 1 calc R . .
H47B H 1.0057 0.3622 0.4022 0.123 Uiso 1 1 calc R . .
H47C H 0.9306 0.3226 0.4244 0.123 Uiso 1 1 calc R . .
C22 C 0.4935(12) 0.2788(5) 0.2509(6) 0.051(3) Uani 1 1 d . F .
C26 C 0.529(2) 0.0857(13) -0.0120(9) 0.111(5) Uani 1 1 d U . .
N4 N 1.4487(15) 0.2896(9) 0.5953(9) 0.118(4) Uani 1 1 d . . .
N2 N 1.2979(15) 0.2869(9) 0.5204(9) 0.118(4) Uani 1 1 d . . .
N3 N 1.3744(14) 0.2867(9) 0.5606(9) 0.118(4) Uani 1 1 d . . .
O14 O 0.7159(7) 0.2919(3) 0.2957(4) 0.0409(19) Uani 1 1 d . . .
C45 C 1.1082(13) 0.2043(7) 0.4874(7) 0.067(5) Uani 1 1 d . . .
C43 C 1.1916(17) 0.2845(11) 0.5397(8) 0.103(8) Uani 1 1 d . . .
H43 H 1.2002 0.3007 0.5765 0.123 Uiso 1 1 calc R . .
C42 C 1.1178(16) 0.3213(8) 0.4954(8) 0.082(6) Uani 1 1 d . . .
H42A H 1.0545 0.33 0.5094 0.099 Uiso 1 1 calc R . .
H42B H 1.1557 0.3536 0.4923 0.099 Uiso 1 1 calc R . .
C41 C 1.0834(14) 0.2982(8) 0.4375(8) 0.079(5) Uani 1 1 d . . .
C44 C 1.1407(16) 0.2349(10) 0.5409(8) 0.096(7) Uani 1 1 d . . .
H44A H 1.0772 0.2403 0.556 0.115 Uiso 1 1 calc R . .
H44B H 1.1879 0.2128 0.5669 0.115 Uiso 1 1 calc R . .
C48 C 1.0348(17) 0.1607(8) 0.4945(9) 0.092(6) Uani 1 1 d . . .
H48A H 1.0152 0.1418 0.4603 0.138 Uiso 1 1 calc R . .
H48B H 0.9722 0.1747 0.5049 0.138 Uiso 1 1 calc R . .
H48C H 1.0699 0.1374 0.523 0.138 Uiso 1 1 calc R . .
C27 C 0.6271(13) 0.0857(7) 0.0350(6) 0.067(5) Uani 1 1 d . E .
C49 C 1.2089(16) 0.1786(10) 0.4667(9) 0.107(8) Uani 1 1 d . . .
H49A H 1.2581 0.2056 0.4618 0.161 Uiso 1 1 calc R . .
H49B H 1.1847 0.1609 0.432 0.161 Uiso 1 1 calc R . .
H49C H 1.2434 0.154 0.4939 0.161 Uiso 1 1 calc R . .
C36 C 0.5069(13) 0.2157(7) 0.3935(7) 0.063(4) Uani 1 1 d . . .
O2 O 0.7139(7) 0.0478(3) 0.2162(3) 0.042(2) Uani 1 1 d . . .
C46 C 1.1712(17) 0.2977(10) 0.4027(8) 0.104(8) Uani 1 1 d . . .
H46A H 1.2329 0.28 0.4228 0.156 Uiso 1 1 calc R . .
H46B H 1.1897 0.333 0.3952 0.156 Uiso 1 1 calc R . .
H46C H 1.1457 0.2799 0.3683 0.156 Uiso 1 1 calc R . .
O9 O 0.6624(6) 0.1361(3) 0.2802(3) 0.0300(16) Uani 1 1 d . . .
H9 H 0.64 0.1426 0.3154 0.036 Uiso 1 1 calc R F .
O8 O 0.8424(6) 0.1891(3) 0.3196(3) 0.0352(17) Uani 1 1 d . . .
H8A H 0.9102 0.2012 0.3115 0.042 Uiso 1 1 calc R F .
O7 O 0.8109(6) 0.1459(3) 0.2102(3) 0.0333(17) Uani 1 1 d . . .
H7 H 0.8786 0.1576 0.2018 0.04 Uiso 1 1 calc R F .
O10 O 0.6078(6) 0.1571(3) 0.1756(3) 0.0373(18) Uani 1 1 d . . .
H10 H 0.555 0.175 0.1475 0.045 Uiso 1 1 calc R F .
O13 O 0.5354(7) 0.2362(3) 0.2446(4) 0.047(2) Uani 1 1 d . . .
F29 F 0.3203(8) 0.3101(6) 0.2571(6) 0.110(4) Uani 1 1 d . . .
F17 F 1.1506(12) 0.1521(7) 0.2245(7) 0.142(6) Uani 1 1 d . D .
F34A F 0.204(2) 0.0196(15) 0.1227(11) 0.103(4) Uani 0.5 1 d PU A 1
F35A F 0.186(2) 0.0890(12) 0.1209(10) 0.103(4) Uani 0.5 1 d PU A 1
F36A F 0.298(2) 0.0776(13) 0.0718(10) 0.103(4) Uani 0.5 1 d PU A 1
F34B F 0.236(2) 0.0083(14) 0.1061(11) 0.103(4) Uani 0.5 1 d PU A 2
F35B F 0.232(2) 0.0962(12) 0.0954(11) 0.103(4) Uani 0.5 1 d PU A 2
F36B F 0.3296(19) 0.0337(12) 0.0798(10) 0.103(4) Uani 0.5 1 d PU A 2
F7A F 0.733(2) -0.0899(8) 0.3112(11) 0.091(3) Uani 0.5 1 d PU B 3
F8A F 0.852(2) -0.0876(8) 0.3864(11) 0.091(3) Uani 0.5 1 d PU B 3
F9A F 0.725(2) -0.0932(9) 0.4045(13) 0.091(3) Uani 0.5 1 d PU B 3
F7B F 0.665(2) -0.0835(8) 0.3138(11) 0.091(3) Uani 0.5 1 d PU B 4
F8B F 0.828(2) -0.0930(8) 0.3524(11) 0.091(3) Uani 0.5 1 d PU B 4
F9B F 0.675(2) -0.0879(9) 0.3898(13) 0.091(3) Uani 0.5 1 d PU B 4
F43A F 0.967(2) 0.0098(14) 0.0983(13) 0.122(5) Uani 0.5 1 d PU C 5
F44A F 0.905(3) 0.0368(14) 0.0001(14) 0.122(5) Uani 0.5 1 d PU C 5
F45A F 0.991(3) 0.0651(14) 0.0740(14) 0.122(5) Uani 0.5 1 d PU C 5
F43B F 0.900(2) -0.0129(14) 0.0655(14) 0.122(5) Uani 0.5 1 d PU C 6
F44B F 0.889(2) -0.0009(14) 0.0155(14) 0.122(5) Uani 0.5 1 d PU C 6
F45B F 0.970(3) 0.0665(14) 0.0374(14) 0.122(5) Uani 0.5 1 d PU C 6
F13A F 1.142(2) -0.0242(11) 0.3950(11) 0.105(3) Uani 0.5 1 d PU D 7
F14A F 1.116(2) 0.0364(11) 0.4648(12) 0.105(3) Uani 0.5 1 d PU D 7
F15A F 1.215(2) 0.0381(11) 0.4454(11) 0.105(3) Uani 0.5 1 d PU D 7
F13B F 1.069(2) -0.0260(11) 0.4123(11) 0.105(3) Uani 0.5 1 d PU D 8
F14B F 1.066(2) 0.0130(11) 0.4565(12) 0.105(3) Uani 0.5 1 d PU D 8
F15B F 1.222(2) 0.0073(11) 0.4154(11) 0.105(3) Uani 0.5 1 d PU D 8
F46A F 0.442(3) 0.0789(14) 0.0016(12) 0.112(4) Uani 0.5 1 d PU E 9
F47A F 0.548(3) 0.0852(14) -0.0632(12) 0.112(4) Uani 0.5 1 d PU E 9
F48A F 0.528(2) 0.1349(15) -0.0367(11) 0.112(4) Uani 0.5 1 d PU E 9
F46B F 0.458(3) 0.0518(13) -0.0038(12) 0.112(4) Uani 0.5 1 d PU E 10
F47B F 0.547(3) 0.0557(13) -0.0533(12) 0.112(4) Uani 0.5 1 d PU E 10
F48B F 0.485(2) 0.1363(15) -0.0180(11) 0.112(4) Uani 0.5 1 d PU E 10
F1A F 0.5480(17) 0.0054(10) 0.1433(12) 0.076(3) Uani 0.5 1 d PU F 11
F2A F 0.5718(17) -0.0396(8) 0.2189(11) 0.076(3) Uani 0.5 1 d PU F 11
F3A F 0.626(2) -0.0755(11) 0.1600(13) 0.076(3) Uani 0.5 1 d PU F 11
F1B F 0.5808(17) 0.0063(10) 0.1269(12) 0.076(3) Uani 0.5 1 d PU F 12
F2B F 0.5499(18) -0.0235(8) 0.2001(11) 0.076(3) Uani 0.5 1 d PU F 12
F3B F 0.639(2) -0.0665(11) 0.1434(13) 0.076(3) Uani 0.5 1 d PU F 12
F31A F 0.303(2) -0.0086(9) 0.3125(12) 0.086(4) Uani 0.5 1 d PU G 13
F32A F 0.488(2) -0.0189(11) 0.3407(11) 0.086(4) Uani 0.5 1 d PU G 13
F33A F 0.403(2) 0.0424(9) 0.3617(14) 0.086(4) Uani 0.5 1 d PU G 13
F31B F 0.325(2) -0.0313(9) 0.3024(12) 0.086(4) Uani 0.5 1 d PU G 14
F32B F 0.474(2) -0.0344(11) 0.3196(11) 0.086(4) Uani 0.5 1 d PU G 14
F33B F 0.403(2) 0.0215(9) 0.3586(15) 0.086(4) Uani 0.5 1 d PU G 14

loop_
_atom_site_aniso_label
_atom_site_aniso_U_11
_atom_site_aniso_U_22
_atom_site_aniso_U_33
_atom_site_aniso_U_23
_atom_site_aniso_U_13
_atom_site_aniso_U_12
Tb2 0.0317(3) 0.0276(3) 0.0372(3) 0.0011(2) 0.0028(2) -0.0010(2)
Tb1 0.0289(3) 0.0306(3) 0.0326(3) -0.0003(2) 0.0041(2) 0.0014(2)
Cu3 0.0292(7) 0.0393(8) 0.0414(8) 0.0000(6) 0.0013(6) -0.0067(6)
Cu2 0.0338(7) 0.0446(8) 0.0338(7) -0.0086(6) 0.0035(6) 0.0013(6)
Cu1 0.0416(8) 0.0419(8) 0.0316(7) -0.0034(6) 0.0033(6) -0.0040(6)
O6 0.030(4) 0.038(4) 0.056(5) -0.007(4) 0.005(4) -0.002(3)
O3 0.053(5) 0.035(4) 0.048(5) 0.005(4) 0.012(4) -0.005(4)
O4 0.059(6) 0.039(5) 0.042(5) 0.005(4) 0.022(4) 0.007(4)
O5 0.039(5) 0.077(7) 0.041(5) 0.005(5) -0.007(4) 0.002(5)
O1 0.050(5) 0.028(4) 0.052(5) -0.012(4) 0.015(4) -0.003(4)
O12 0.066(6) 0.042(5) 0.045(5) 0.010(4) 0.008(4) 0.003(4)
F11 0.095(8) 0.071(6) 0.080(7) 0.005(5) 0.040(6) 0.015(5)
F39 0.057(6) 0.129(10) 0.079(7) 0.022(6) 0.035(5) 0.005(6)
F38 0.053(6) 0.123(9) 0.089(8) -0.014(7) 0.019(5) -0.020(6)
F22 0.093(8) 0.100(8) 0.102(8) 0.053(7) 0.041(7) 0.050(7)
C12 0.043(8) 0.040(7) 0.069(9) -0.003(6) 0.005(7) -0.001(6)
F21 0.064(7) 0.130(11) 0.135(12) -0.023(9) 0.009(7) -0.048(7)
O19 0.050(5) 0.048(5) 0.052(6) -0.015(4) 0.017(4) 0.002(4)
O18 0.054(6) 0.061(6) 0.039(5) -0.010(4) 0.003(4) -0.007(5)
F26 0.087(7) 0.044(5) 0.126(9) -0.021(5) 0.019(6) 0.020(5)
F41 0.163(12) 0.086(8) 0.084(8) -0.047(6) 0.058(8) -0.053(8)
O15 0.040(5) 0.062(6) 0.054(6) 0.010(5) 0.011(4) -0.012(4)
O11 0.060(6) 0.036(5) 0.064(6) 0.000(4) 0.026(5) -0.007(4)
F10 0.206(14) 0.059(6) 0.067(7) 0.023(5) 0.070(8) 0.032(7)
F28 0.064(6) 0.102(9) 0.101(9) 0.015(7) -0.019(6) 0.009(6)
F6 0.072(7) 0.096(8) 0.153(12) -0.069(8) 0.011(7) 0.023(6)
F12 0.096(8) 0.088(7) 0.066(6) -0.017(5) 0.021(5) -0.001(6)
F25 0.109(9) 0.078(7) 0.082(8) -0.023(6) 0.001(6) 0.011(6)
F19 0.056(6) 0.142(12) 0.142(12) -0.028(9) 0.050(7) -0.006(7)
N1 0.032(6) 0.085(9) 0.057(8) -0.021(7) 0.002(5) -0.001(6)
O20 0.044(5) 0.040(5) 0.045(5) -0.003(4) 0.012(4) -0.003(4)
C6 0.118(11) 0.064(11) 0.101(11) 0.000(7) 0.050(9) 0.006(8)
F23 0.154(11) 0.084(8) 0.050(6) 0.009(5) -0.005(6) 0.028(7)
F30 0.039(5) 0.071(7) 0.267(19) 0.043(9) 0.007(8) -0.008(5)
F24 0.161(12) 0.053(6) 0.092(8) 0.040(6) 0.021(8) -0.001(6)
C19 0.073(10) 0.035(7) 0.045(8) 0.010(6) 0.023(7) 0.017(6)
C7 0.055(9) 0.051(8) 0.061(9) 0.014(7) 0.016(7) 0.007(7)
O16 0.035(5) 0.054(5) 0.051(5) 0.004(4) -0.004(4) -0.015(4)
F40 0.127(10) 0.105(9) 0.072(7) -0.029(6) 0.049(7) 0.008(7)
O21 0.038(5) 0.087(7) 0.039(5) -0.027(5) -0.002(4) 0.001(5)
C20 0.096(13) 0.049(8) 0.050(9) 0.024(7) 0.016(8) 0.018(8)
C38 0.075(10) 0.050(8) 0.045(8) 0.001(6) 0.032(7) 0.012(7)
F42 0.116(9) 0.135(11) 0.045(6) -0.021(6) 0.011(6) 0.007(8)
F20 0.100(10) 0.115(12) 0.31(3) 0.078(14) 0.066(13) -0.031(9)
F5 0.086(8) 0.094(8) 0.131(11) -0.011(7) 0.001(7) 0.052(7)
C24 0.050(8) 0.033(6) 0.054(8) -0.007(5) 0.031(6) 0.002(5)
C2 0.038(7) 0.035(6) 0.056(8) -0.007(6) 0.006(6) -0.004(5)
F37 0.045(5) 0.114(9) 0.140(11) 0.052(8) 0.020(6) 0.025(6)
C17 0.068(9) 0.024(6) 0.075(10) -0.010(6) 0.033(8) -0.012(6)
F4 0.078(7) 0.077(8) 0.221(16) -0.007(8) 0.088(9) 0.007(6)
F18 0.047(6) 0.117(11) 0.242(19) 0.045(11) 0.047(9) 0.012(6)
C14 0.049(9) 0.060(9) 0.071(11) -0.014(8) -0.003(7) 0.013(7)
F27 0.093(8) 0.046(5) 0.145(10) -0.035(6) 0.048(7) -0.031(5)
C1 0.042(7) 0.052(7) 0.104(11) -0.021(7) -0.003(6) -0.007(6)
C34 0.033(7) 0.057(8) 0.068(10) 0.001(7) 0.016(6) -0.003(6)
C28 0.079(12) 0.106(15) 0.041(9) -0.025(9) 0.009(8) -0.010(10)
C8 0.078(11) 0.058(9) 0.050(8) 0.009(7) 0.027(8) 0.005(8)
C32 0.032(7) 0.047(7) 0.063(9) -0.004(6) 0.005(6) -0.005(6)
O17 0.060(6) 0.071(7) 0.042(5) -0.010(5) 0.004(4) -0.011(5)
F16 0.082(8) 0.067(7) 0.229(17) -0.021(8) 0.083(9) -0.010(6)
C33 0.029(7) 0.063(9) 0.070(10) -0.007(7) 0.007(6) 0.000(6)
C3 0.038(7) 0.048(7) 0.060(9) -0.009(6) 0.010(6) -0.009(6)
C37 0.043(7) 0.046(7) 0.042(7) 0.014(6) 0.011(6) 0.006(6)
C35 0.059(7) 0.088(11) 0.091(11) 0.025(9) 0.021(8) -0.018(6)
C25 0.048(8) 0.043(7) 0.075(11) 0.001(7) 0.021(7) 0.003(6)
C5 0.048(9) 0.059(9) 0.083(12) -0.025(8) 0.016(8) 0.008(7)
C39 0.060(9) 0.043(7) 0.034(7) -0.003(5) 0.018(6) -0.003(6)
C16 0.053(10) 0.064(11) 0.129(18) 0.008(11) 0.050(12) -0.015(8)
C21 0.030(7) 0.065(10) 0.117(16) 0.023(10) 0.015(9) 0.005(7)
C23 0.044(8) 0.038(7) 0.073(10) 0.012(6) 0.020(7) 0.017(6)
C15 0.097(9) 0.102(10) 0.086(9) 0.023(9) -0.017(8) 0.022(8)
C10 0.099(13) 0.055(9) 0.050(9) 0.017(8) 0.033(9) 0.015(9)
C13 0.032(7) 0.073(10) 0.081(11) 0.001(9) 0.002(7) 0.008(7)
C30 0.114(13) 0.149(13) 0.113(12) -0.041(11) 0.066(9) 0.014(11)
C18 0.069(10) 0.042(8) 0.079(11) 0.011(7) 0.040(9) 0.003(7)
C31 0.041(8) 0.161(12) 0.068(9) 0.004(8) -0.013(6) -0.044(7)
C9 0.066(9) 0.034(6) 0.051(8) 0.006(6) 0.019(7) 0.012(6)
C40 0.091(12) 0.053(9) 0.049(9) -0.020(7) 0.025(8) -0.017(8)
C11 0.033(8) 0.065(10) 0.094(13) -0.006(9) 0.030(8) -0.010(7)
C29 0.071(10) 0.074(10) 0.041(8) -0.006(7) 0.021(7) 0.006(8)
C4 0.047(8) 0.037(7) 0.062(9) -0.006(6) 0.021(6) -0.003(6)
C47 0.079(12) 0.072(12) 0.086(13) 0.009(10) -0.003(10) -0.014(9)
C22 0.055(8) 0.043(7) 0.058(8) 0.019(6) 0.020(7) 0.010(6)
C26 0.107(12) 0.158(15) 0.061(8) -0.031(9) -0.003(9) -0.042(12)
N4 0.073(7) 0.131(10) 0.128(10) -0.006(7) -0.033(6) -0.018(6)
N2 0.073(7) 0.131(10) 0.128(10) -0.006(7) -0.033(6) -0.018(6)
N3 0.073(7) 0.131(10) 0.128(10) -0.006(7) -0.033(6) -0.018(6)
O14 0.042(5) 0.024(4) 0.057(5) -0.001(4) 0.010(4) 0.002(3)
C45 0.060(10) 0.068(10) 0.062(10) -0.020(8) -0.012(8) 0.011(8)
C43 0.083(14) 0.16(2) 0.058(11) -0.048(13) -0.008(10) -0.026(14)
C42 0.079(12) 0.082(13) 0.079(13) -0.030(10) 0.001(10) -0.023(10)
C41 0.064(11) 0.098(14) 0.064(11) -0.025(10) -0.010(8) -0.021(10)
C44 0.070(12) 0.14(2) 0.063(12) -0.037(12) -0.024(9) 0.009(12)
C48 0.101(15) 0.076(13) 0.087(14) 0.007(11) -0.012(11) 0.032(11)
C27 0.064(10) 0.094(12) 0.044(8) -0.026(8) 0.010(7) -0.036(9)
C49 0.073(13) 0.16(2) 0.078(14) -0.032(14) -0.007(10) 0.041(14)
C36 0.055(9) 0.073(10) 0.063(10) 0.017(9) 0.017(8) -0.003(8)
O2 0.044(5) 0.038(5) 0.039(5) -0.008(4) -0.002(4) -0.003(4)
C46 0.085(14) 0.15(2) 0.071(13) -0.008(13) 0.014(11) -0.059(15)
O9 0.029(4) 0.032(4) 0.028(4) 0.002(3) 0.003(3) -0.001(3)
O8 0.034(4) 0.043(4) 0.028(4) -0.002(3) 0.004(3) -0.003(3)
O7 0.029(4) 0.035(4) 0.037(4) -0.003(3) 0.011(3) -0.007(3)
O10 0.038(4) 0.031(4) 0.038(4) 0.004(3) -0.005(3) -0.001(3)
O13 0.033(4) 0.044(5) 0.061(6) 0.010(4) 0.001(4) -0.004(4)
F29 0.036(5) 0.164(13) 0.132(11) 0.007(9) 0.019(6) 0.018(6)
F17 0.118(11) 0.199(17) 0.126(13) -0.013(11) 0.063(10) -0.079(11)
F34A 0.081(8) 0.147(10) 0.074(7) -0.009(7) -0.004(4) -0.041(7)
F35A 0.081(8) 0.147(10) 0.074(7) -0.009(7) -0.004(4) -0.041(7)
F36A 0.081(8) 0.147(10) 0.074(7) -0.009(7) -0.004(4) -0.041(7)
F34B 0.081(8) 0.147(10) 0.074(7) -0.009(7) -0.004(4) -0.041(7)
F35B 0.081(8) 0.147(10) 0.074(7) -0.009(7) -0.004(4) -0.041(7)
F36B 0.081(8) 0.147(10) 0.074(7) -0.009(7) -0.004(4) -0.041(7)
F7A 0.124(9) 0.039(4) 0.119(8) -0.001(5) 0.046(8) 0.003(5)
F8A 0.124(9) 0.039(4) 0.119(8) -0.001(5) 0.046(8) 0.003(5)
F9A 0.124(9) 0.039(4) 0.119(8) -0.001(5) 0.046(8) 0.003(5)
F7B 0.124(9) 0.039(4) 0.119(8) -0.001(5) 0.046(8) 0.003(5)
F8B 0.124(9) 0.039(4) 0.119(8) -0.001(5) 0.046(8) 0.003(5)
F9B 0.124(9) 0.039(4) 0.119(8) -0.001(5) 0.046(8) 0.003(5)
F43A 0.113(9) 0.153(12) 0.117(10) -0.036(10) 0.062(8) 0.016(8)
F44A 0.113(9) 0.153(12) 0.117(10) -0.036(10) 0.062(8) 0.016(8)
F45A 0.113(9) 0.153(12) 0.117(10) -0.036(10) 0.062(8) 0.016(8)
F43B 0.113(9) 0.153(12) 0.117(10) -0.036(10) 0.062(8) 0.016(8)
F44B 0.113(9) 0.153(12) 0.117(10) -0.036(10) 0.062(8) 0.016(8)
F45B 0.113(9) 0.153(12) 0.117(10) -0.036(10) 0.062(8) 0.016(8)
F13A 0.107(8) 0.103(8) 0.090(7) 0.021(6) -0.013(6) 0.014(7)
F14A 0.107(8) 0.103(8) 0.090(7) 0.021(6) -0.013(6) 0.014(7)
F15A 0.107(8) 0.103(8) 0.090(7) 0.021(6) -0.013(6) 0.014(7)
F13B 0.107(8) 0.103(8) 0.090(7) 0.021(6) -0.013(6) 0.014(7)
F14B 0.107(8) 0.103(8) 0.090(7) 0.021(6) -0.013(6) 0.014(7)
F15B 0.107(8) 0.103(8) 0.090(7) 0.021(6) -0.013(6) 0.014(7)
F46A 0.093(7) 0.172(14) 0.061(6) -0.015(7) -0.008(5) -0.023(9)
F47A 0.093(7) 0.172(14) 0.061(6) -0.015(7) -0.008(5) -0.023(9)
F48A 0.093(7) 0.172(14) 0.061(6) -0.015(7) -0.008(5) -0.023(9)
F46B 0.093(7) 0.172(14) 0.061(6) -0.015(7) -0.008(5) -0.023(9)
F47B 0.093(7) 0.172(14) 0.061(6) -0.015(7) -0.008(5) -0.023(9)
F48B 0.093(7) 0.172(14) 0.061(6) -0.015(7) -0.008(5) -0.023(9)
F1A 0.058(5) 0.057(5) 0.104(9) -0.017(5) -0.004(4) -0.010(4)
F2A 0.058(5) 0.057(5) 0.104(9) -0.017(5) -0.004(4) -0.010(4)
F3A 0.058(5) 0.057(5) 0.104(9) -0.017(5) -0.004(4) -0.010(4)
F1B 0.058(5) 0.057(5) 0.104(9) -0.017(5) -0.004(4) -0.010(4)
F2B 0.058(5) 0.057(5) 0.104(9) -0.017(5) -0.004(4) -0.010(4)
F3B 0.058(5) 0.057(5) 0.104(9) -0.017(5) -0.004(4) -0.010(4)
F31A 0.080(5) 0.074(10) 0.105(7) 0.028(7) 0.024(5) -0.017(5)
F32A 0.080(5) 0.074(10) 0.105(7) 0.028(7) 0.024(5) -0.017(5)
F33A 0.080(5) 0.074(10) 0.105(7) 0.028(7) 0.024(5) -0.017(5)
F31B 0.080(5) 0.074(10) 0.105(7) 0.028(7) 0.024(5) -0.017(5)
F32B 0.080(5) 0.074(10) 0.105(7) 0.028(7) 0.024(5) -0.017(5)
F33B 0.080(5) 0.074(10) 0.105(7) 0.028(7) 0.024(5) -0.017(5)

loop_
_atom_type_symbol
_atom_type_description
_atom_type_scat_dispersion_real
_atom_type_scat_dispersion_imag
_atom_type_scat_source
C C 0.0033 0.0016 'International Tables Vol C Tables 4.2.6.8 and 6.1.1.4'
H H 0 0 'International Tables Vol C Tables 4.2.6.8 and 6.1.1.4'
N N 0.0061 0.0033 'International Tables Vol C Tables 4.2.6.8 and 6.1.1.4'
O O 0.0106 0.006 'International Tables Vol C Tables 4.2.6.8 and 6.1.1.4'
F F 0.0171 0.0103 'International Tables Vol C Tables 4.2.6.8 and 6.1.1.4'
Cu Cu 0.3201 1.2651 'International Tables Vol C Tables 4.2.6.8 and 6.1.1.4'
Tb Tb -0.1723 4.1537 'International Tables Vol C Tables 4.2.6.8 and 6.1.1.4'

loop_
_geom_angle_atom_site_label_1
_geom_angle_atom_site_label_2
_geom_angle_atom_site_label_3
_geom_angle
O12 Tb2 O11 72.0(3)
O12 Tb2 O14 82.2(3)
O11 Tb2 O14 79.3(3)
O12 Tb2 O13 75.7(3)
O11 Tb2 O13 139.6(3)
O14 Tb2 O13 73.0(3)
O12 Tb2 O8 148.1(3)
O11 Tb2 O8 78.1(3)
O14 Tb2 O8 81.6(3)
O13 Tb2 O8 124.6(3)
O12 Tb2 O9 143.0(3)
O11 Tb2 O9 139.1(3)
O14 Tb2 O9 117.3(3)
O13 Tb2 O9 80.6(3)
O8 Tb2 O9 68.8(3)
O12 Tb2 O7 108.6(3)
O11 Tb2 O7 76.1(3)
O14 Tb2 O7 148.0(3)
O13 Tb2 O7 138.3(3)
O8 Tb2 O7 73.8(3)
O9 Tb2 O7 72.2(3)
O12 Tb2 O10 81.5(3)
O11 Tb2 O10 122.1(3)
O14 Tb2 O10 146.8(3)
O13 Tb2 O10 75.1(3)
O8 Tb2 O10 125.0(3)
O9 Tb2 O10 65.0(3)
O7 Tb2 O10 65.1(3)
O12 Tb2 Cu3 109.8(2)
O11 Tb2 Cu3 149.6(2)
O14 Tb2 Cu3 131.0(2)
O13 Tb2 Cu3 65.3(2)
O8 Tb2 Cu3 101.6(2)
O9 Tb2 Cu3 33.44(17)
O7 Tb2 Cu3 74.82(18)
O10 Tb2 Cu3 34.49(19)
O12 Tb2 Cu1 88.7(2)
O11 Tb2 Cu1 94.3(2)
O14 Tb2 Cu1 170.1(2)
O13 Tb2 Cu1 108.6(2)
O8 Tb2 Cu1 104.61(19)
O9 Tb2 Cu1 72.43(18)
O7 Tb2 Cu1 33.27(18)
O10 Tb2 Cu1 33.5(2)
Cu3 Tb2 Cu1 56.05(4)
O12 Tb2 Tb1 150.9(2)
O11 Tb2 Tb1 97.7(2)
O14 Tb2 Tb1 123.5(2)
O13 Tb2 Tb1 122.0(2)
O8 Tb2 Tb1 43.63(19)
O9 Tb2 Tb1 41.52(17)
O7 Tb2 Tb1 42.38(19)
O10 Tb2 Tb1 81.55(18)
Cu3 Tb2 Tb1 65.60(3)
Cu1 Tb2 Tb1 64.50(3)
O5 Tb1 O3 73.4(3)
O5 Tb1 O1 75.0(3)
O3 Tb1 O1 77.9(3)
O5 Tb1 O4 72.3(3)
O3 Tb1 O4 71.7(3)
O1 Tb1 O4 140.3(3)
O5 Tb1 O6 70.7(3)
O3 Tb1 O6 136.4(3)
O1 Tb1 O6 69.6(3)
O4 Tb1 O6 118.2(3)
O5 Tb1 O9 142.1(3)
O3 Tb1 O9 98.1(3)
O1 Tb1 O9 140.5(3)
O4 Tb1 O9 70.1(3)
O6 Tb1 O9 125.5(3)
O5 Tb1 O7 139.7(3)
O3 Tb1 O7 136.7(3)
O1 Tb1 O7 85.5(3)
O4 Tb1 O7 134.2(3)
O6 Tb1 O7 69.5(3)
O9 Tb1 O7 70.6(2)
O5 Tb1 O8 99.3(3)
O3 Tb1 O8 144.4(3)
O1 Tb1 O8 135.0(3)
O4 Tb1 O8 72.9(3)
O6 Tb1 O8 66.5(3)
O9 Tb1 O8 65.9(2)
O7 Tb1 O8 70.3(2)
O5 Tb1 O2 132.2(3)
O3 Tb1 O2 68.0(3)
O1 Tb1 O2 70.4(3)
O4 Tb1 O2 118.4(3)
O6 Tb1 O2 123.3(3)
O9 Tb1 O2 71.8(3)
O7 Tb1 O2 68.8(3)
O8 Tb1 O2 128.5(3)
O5 Tb1 Tb2 139.7(3)
O3 Tb1 Tb2 138.4(2)
O1 Tb1 Tb2 126.6(2)
O4 Tb1 Tb2 93.1(2)
O6 Tb1 Tb2 85.1(2)
O9 Tb1 Tb2 40.75(17)
O7 Tb1 Tb2 41.18(18)
O8 Tb1 Tb2 40.60(17)
O2 Tb1 Tb2 87.94(19)
O15 Cu3 O16 93.2(4)
O15 Cu3 O9 90.9(4)
O16 Cu3 O9 173.8(4)
O15 Cu3 O10 174.3(4)
O16 Cu3 O10 92.3(4)
O9 Cu3 O10 83.8(3)
O15 Cu3 Tb2 131.1(3)
O16 Cu3 Tb2 131.2(3)
O9 Cu3 Tb2 43.3(2)
O10 Cu3 Tb2 44.5(2)
O8 Cu2 O19 175.2(4)
O8 Cu2 O21 85.4(3)
O19 Cu2 O21 91.7(4)
O8 Cu2 O20 91.2(3)
O19 Cu2 O20 91.7(4)
O21 Cu2 O20 176.5(4)
O18 Cu1 O17 92.1(4)
O18 Cu1 O7 96.0(4)
O17 Cu1 O7 167.8(4)
O18 Cu1 O10 179.3(4)
O17 Cu1 O10 87.9(4)
O7 Cu1 O10 83.8(3)
O18 Cu1 Tb2 136.2(3)
O17 Cu1 Tb2 126.4(3)
O7 Cu1 Tb2 42.9(2)
O10 Cu1 Tb2 43.5(2)
C12 O6 Tb1 133.2(9)
C7 O3 Tb1 139.0(10)
C9 O4 Tb1 132.0(8)
C14 O5 Tb1 136.2(11)
C4 O1 Tb1 134.6(8)
C19 O12 Tb2 134.4(9)
O6 C12 C13 127.2(14)
O6 C12 C11 115.6(13)
C13 C12 C11 117.2(13)
C39 O19 Cu2 126.8(9)
C29 O18 Cu1 126.7(10)
C34 O15 Cu3 123.6(10)
C17 O11 Tb2 135.4(10)
O21 N1 C41 117.9(13)
O21 N1 C45 114.7(13)
C41 N1 C45 125.8(12)
C37 O20 Cu2 124.2(8)
F8B C6 F9A 105(2)
F8B C6 F7A 67.2(19)
F9A C6 F7A 125(2)
F8B C6 F9B 128(2)
F7A C6 F9B 111(2)
F9A C6 F8A 82(2)
F7A C6 F8A 103(2)
F9B C6 F8A 111(2)
F8B C6 F7B 103(2)
F9A C6 F7B 107(2)
F9B C6 F7B 82(2)
F8A C6 F7B 137(2)
F8B C6 C7 114(2)
F9A C6 C7 119(2)
F7A C6 C7 112.8(19)
F9B C6 C7 113.5(19)
F8A C6 C7 104.8(19)
F7B C6 C7 106.4(18)
O12 C19 C18 126.4(13)
O12 C19 C20 113.2(14)
C18 C19 C20 120.3(13)
O3 C7 C8 122.8(14)
O3 C7 C6 118.3(15)
C8 C7 C6 118.9(14)
C32 O16 Cu3 125.6(9)
N1 O21 Cu2 122.3(8)
F22 C20 F23 108.1(17)
F22 C20 F24 108.9(14)
F23 C20 F24 107.3(13)
F22 C20 C19 111.2(12)
F23 C20 C19 109.4(13)
F24 C20 C19 111.8(15)
C39 C38 C37 118.6(12)
O14 C24 C23 130.0(12)
O14 C24 C25 110.5(12)
C23 C24 C25 119.5(11)
O2 C2 C3 128.7(12)
O2 C2 C1 111.9(11)
C3 C2 C1 119.3(12)
O11 C17 C18 124.4(14)
O11 C17 C16 113.6(14)
C18 C17 C16 122.0(13)
O5 C14 C13 124.9(15)
O5 C14 C15 116.9(18)
C13 C14 C15 118.1(16)
F2B C1 F1A 74.9(17)
F2B C1 F3B 120(2)
F1A C1 F3B 112(2)
F2B C1 F3A 99.9(19)
F1A C1 F3A 120(2)
F2B C1 F1B 102.6(17)
F3B C1 F1B 98(2)
F3A C1 F1B 115(2)
F2B C1 C2 114.6(17)
F1A C1 C2 119.8(16)
F3B C1 C2 111.6(17)
F3A C1 C2 116.0(17)
F1B C1 C2 108.0(16)
F1A C1 F2A 99.7(18)
F3B C1 F2A 108.2(18)
F3A C1 F2A 86.0(17)
F1B C1 F2A 127.4(18)
C2 C1 F2A 103.5(15)
O15 C34 C33 129.2(14)
O15 C34 C35 114.6(14)
C33 C34 C35 116.1(14)
C29 C28 C27 123.5(15)
C9 C8 C7 123.8(14)
O16 C32 C33 128.0(13)
O16 C32 C31 115.2(14)
C33 C32 C31 116.7(14)
C27 O17 Cu1 124.1(11)
C34 C33 C32 119.8(13)
C2 C3 C4 122.1(13)
O20 C37 C38 128.9(13)
O20 C37 C36 115.8(12)
C38 C37 C36 115.3(13)
F33B C35 F31A 87(2)
F33B C35 F31B 109(2)
F33B C35 F32A 80(2)
F31A C35 F32A 128(2)
F31B C35 F32A 109(2)
F33B C35 F32B 106(2)
F31A C35 F32B 119(2)
F31B C35 F32B 90(2)
F33B C35 C34 120(2)
F31A C35 C34 115.0(19)
F31B C35 C34 118(2)
F32A C35 C34 114.9(18)
F32B C35 C34 109.3(18)
F31A C35 F33A 92(2)
F31B C35 F33A 119(2)
F32A C35 F33A 89(2)
F32B C35 F33A 117(2)
C34 C35 F33A 102.6(16)
F27 C25 F25 106.8(14)
F27 C25 F26 108.8(12)
F25 C25 F26 106.0(13)
F27 C25 C24 113.7(12)
F25 C25 C24 108.5(12)
F26 C25 C24 112.5(12)
F4 C5 F6 107.7(15)
F4 C5 F5 106.7(15)
F6 C5 F5 107.2(16)
F4 C5 C4 113.0(14)
F6 C5 C4 113.2(13)
F5 C5 C4 108.6(13)
O19 C39 C38 129.8(12)
O19 C39 C40 112.5(13)
C38 C39 C40 117.7(13)
F21 C16 F19 110.1(18)
F21 C16 F20 112.0(19)
F19 C16 F20 104.2(18)
F21 C16 C17 112.7(15)
F19 C16 C17 107.1(15)
F20 C16 C17 110.2(17)
F30 C21 F29 107.3(15)
F30 C21 F28 106.2(17)
F29 C21 F28 105.6(14)
F30 C21 C22 111.8(13)
F29 C21 C22 113.8(16)
F28 C21 C22 111.7(13)
C24 C23 C22 119.9(12)
F14A C15 F13A 139(3)
F14B C15 F13A 114(3)
F14A C15 F13B 108(3)
F14B C15 F13B 69(2)
F13A C15 F13B 49.3(18)
F14A C15 F15A 67(2)
F14B C15 F15A 104(3)
F13A C15 F15A 105(2)
F13B C15 F15A 137(2)
F14A C15 F15B 110(2)
F14B C15 F15B 132(2)
F13A C15 F15B 59(2)
F13B C15 F15B 104(3)
F15A C15 F15B 47.2(17)
F14A C15 C14 112(2)
F14B C15 C14 114(2)
F13A C15 C14 108(2)
F13B C15 C14 110(2)
F15A C15 C14 111(2)
F15B C15 C14 113(2)
F10 C10 F11 106.0(15)
F10 C10 F12 108.3(15)
F11 C10 F12 103.6(13)
F10 C10 C9 116.2(14)
F11 C10 C9 107.7(13)
F12 C10 C9 114.1(14)
C12 C13 C14 121.3(13)
F43B C30 F45B 140(3)
F43B C30 F43A 56(2)
F45B C30 F43A 107(3)
F43B C30 F45A 128(4)
F43A C30 F45A 75(3)
F43B C30 F44B 58(2)
F45B C30 F44B 101(3)
F43A C30 F44B 105(3)
F45A C30 F44B 132(3)
F43B C30 F44A 104(3)
F45B C30 F44A 60(2)
F43A C30 F44A 135(3)
F45A C30 F44A 100(3)
F44B C30 F44A 46(2)
F43B C30 C29 107(3)
F45B C30 C29 112(3)
F43A C30 C29 116(2)
F45A C30 C29 109(2)
F44B C30 C29 114(3)
F44A C30 C29 108(3)
C19 C18 C17 122.9(13)
F34B C31 F35B 121(2)
F35B C31 F34A 108(2)
F34B C31 F36B 75(2)
F35B C31 F36B 105(2)
F34A C31 F36B 105(3)
F34B C31 F36A 110(2)
F35B C31 F36A 53.8(19)
F34A C31 F36A 128(2)
F36B C31 F36A 52.2(17)
F34B C31 C32 121(2)
F35B C31 C32 115(2)
F34A C31 C32 114(2)
F36B C31 C32 108.3(17)
F36A C31 C32 116.7(16)
F34B C31 F35A 104(2)
F34A C31 F35A 79(2)
F36B C31 F35A 139(2)
F36A C31 F35A 93(2)
C32 C31 F35A 106.6(19)
O4 C9 C8 129.7(13)
O4 C9 C10 114.1(12)
C8 C9 C10 116.2(13)
F41 C40 F40 106.9(14)
F41 C40 F42 107.8(16)
F40 C40 F42 106.2(14)
F41 C40 C39 110.9(13)
F40 C40 C39 115.0(14)
F42 C40 C39 109.7(13)
F18 C11 F16 113.6(15)
F18 C11 F17 100.9(16)
F16 C11 F17 102.4(17)
F18 C11 C12 116.5(16)
F16 C11 C12 111.2(13)
F17 C11 C12 110.7(13)
O18 C29 C28 126.6(16)
O18 C29 C30 114.0(17)
C28 C29 C30 119.3(18)
O1 C4 C3 127.3(13)
O1 C4 C5 114.1(12)
C3 C4 C5 118.6(12)
O13 C22 C23 129.0(13)
O13 C22 C21 114.0(14)
C23 C22 C21 116.9(13)
F46A C26 F47B 116(3)
F46B C26 F47B 88(2)
F46A C26 F47A 127(3)
F46B C26 F47A 114(2)
F46A C26 F48A 108(3)
F46B C26 F48A 136(3)
F47B C26 F48A 100(3)
F47A C26 F48A 65(2)
F46A C26 F48B 78(3)
F46B C26 F48B 111(3)
F47B C26 F48B 125(3)
F47A C26 F48B 93(3)
F46A C26 C27 117(2)
F46B C26 C27 112(3)
F47B C26 C27 109(3)
F47A C26 C27 116(3)
F48A C26 C27 105(2)
F48B C26 C27 109(2)
N3 N2 C43 111(2)
N4 N3 N2 174(3)
C24 O14 Tb2 131.2(8)
C48 C45 N1 110.5(13)
C48 C45 C44 110.7(18)
N1 C45 C44 108.1(15)
C48 C45 C49 107.2(16)
N1 C45 C49 107.7(15)
C44 C45 C49 112.6(14)
C44 C43 N2 119(2)
C44 C43 C42 108.9(15)
N2 C43 C42 102.0(18)
C41 C42 C43 115.6(17)
C47 C41 N1 108.5(13)
C47 C41 C42 111.4(18)
N1 C41 C42 108.8(16)
C47 C41 C46 108.4(18)
N1 C41 C46 105.0(16)
C42 C41 C46 114.4(15)
C43 C44 C45 119(2)
O17 C27 C28 126.7(15)
O17 C27 C26 111.9(18)
C28 C27 C26 121.3(17)
F39 C36 F37 107.0(14)
F39 C36 F38 107.6(14)
F37 C36 F38 104.1(14)
F39 C36 C37 114.5(13)
F37 C36 C37 111.6(13)
F38 C36 C37 111.4(13)
C2 O2 Tb1 125.5(8)
Cu3 O9 Tb2 103.2(3)
Cu3 O9 Tb1 121.9(4)
Tb2 O9 Tb1 97.7(3)
Cu2 O8 Tb2 120.9(4)
Cu2 O8 Tb1 123.9(4)
Tb2 O8 Tb1 95.8(3)
Cu1 O7 Tb2 103.9(3)
Cu1 O7 Tb1 117.5(3)
Tb2 O7 Tb1 96.4(3)
Cu1 O10 Cu3 110.5(4)
Cu1 O10 Tb2 103.0(3)
Cu3 O10 Tb2 101.0(3)
C22 O13 Tb2 130.2(9)
C31 F34B F36B 54.3(18)
C31 F36B F34B 50.9(16)
C6 F8A F9A 45.9(14)
C6 F9A F8A 52.3(17)
C30 F43A F45A 53(2)
C30 F45A F43A 52(2)
C30 F43B F44B 65(3)
F43B F44B C30 57(2)
C15 F14A F15A 61(2)
C15 F15A F14A 51.8(19)
C15 F13B F14B 54.0(19)
C15 F14B F13B 57(2)
C26 F47A F48A 59(2)
C26 F48A F47A 55(2)

loop_
_geom_bond_atom_site_label_1
_geom_bond_atom_site_label_2
_geom_bond_distance
Tb2 O12 2.336(9)
Tb2 O11 2.349(9)
Tb2 O14 2.351(8)
Tb2 O13 2.352(9)
Tb2 O8 2.370(8)
Tb2 O9 2.387(7)
Tb2 O7 2.401(8)
Tb2 O10 2.419(8)
Tb2 Cu3 3.3858(15)
Tb2 Cu1 3.4266(16)
Tb2 Tb1 3.6229(7)
Tb1 O5 2.348(9)
Tb1 O3 2.356(8)
Tb1 O1 2.367(8)
Tb1 O4 2.408(8)
Tb1 O6 2.415(8)
Tb1 O9 2.424(7)
Tb1 O7 2.458(8)
Tb1 O8 2.513(8)
Tb1 O2 2.524(8)
Cu3 O15 1.901(9)
Cu3 O16 1.912(8)
Cu3 O9 1.917(7)
Cu3 O10 1.953(8)
Cu2 O8 1.899(8)
Cu2 O19 1.906(9)
Cu2 O21 1.955(9)
Cu2 O20 1.977(9)
Cu1 O18 1.917(10)
Cu1 O17 1.926(9)
Cu1 O7 1.936(8)
Cu1 O10 1.942(8)
O6 C12 1.265(16)
O3 C7 1.243(17)
O4 C9 1.250(16)
O5 C14 1.226(17)
O1 C4 1.246(15)
O12 C19 1.252(16)
F11 C10 1.34(2)
F39 C36 1.308(17)
F38 C36 1.33(2)
F22 C20 1.29(2)
C12 C13 1.37(2)
C12 C11 1.49(2)
F21 C16 1.26(2)
O19 C39 1.223(16)
O18 C29 1.266(17)
F26 C25 1.342(16)
F41 C40 1.308(18)
O15 C34 1.271(16)
O11 C17 1.263(16)
F10 C10 1.301(17)
F28 C21 1.32(2)
F6 C5 1.299(18)
F12 C10 1.35(2)
F25 C25 1.330(19)
F19 C16 1.31(2)
N1 O21 1.298(14)
N1 C41 1.51(2)
N1 C45 1.51(2)
O20 C37 1.251(15)
C6 F8B 1.25(3)
C6 F9A 1.29(3)
C6 F7A 1.33(3)
C6 F9B 1.35(4)
C6 F8A 1.42(4)
C6 F7B 1.47(3)
C6 C7 1.50(2)
F23 C20 1.33(2)
F30 C21 1.301(19)
F24 C20 1.326(19)
C19 C18 1.37(2)
C19 C20 1.542(19)
C7 C8 1.40(2)
O16 C32 1.232(15)
F40 C40 1.318(19)
C38 C39 1.40(2)
C38 C37 1.407(19)
F42 C40 1.33(2)
F20 C16 1.31(2)
F5 C5 1.33(2)
C24 O14 1.249(14)
C24 C23 1.353(19)
C24 C25 1.557(19)
C2 O2 1.301(15)
C2 C3 1.366(19)
C2 C1 1.511(18)
F37 C36 1.330(19)
C17 C18 1.41(2)
C17 C16 1.57(2)
F4 C5 1.28(2)
F18 C11 1.257(18)
C14 C13 1.46(2)
C14 C15 1.52(3)
F27 C25 1.296(17)
C1 F2B 1.29(3)
C1 F1A 1.30(3)
C1 F3B 1.32(3)
C1 F3A 1.35(3)
C1 F1B 1.35(3)
C1 F2A 1.52(3)
C34 C33 1.38(2)
C34 C35 1.51(2)
C28 C29 1.33(2)
C28 C27 1.38(3)
C8 C9 1.363(19)
C32 C33 1.39(2)
C32 C31 1.49(2)
O17 C27 1.292(18)
F16 C11 1.273(19)
C3 C4 1.393(18)
C37 C36 1.55(2)
C35 F33B 1.21(4)
C35 F31A 1.28(3)
C35 F31B 1.30(3)
C35 F32A 1.33(4)
C35 F32B 1.34(3)
C35 F33A 1.56(4)
C5 C4 1.556(19)
C39 C40 1.530(19)
C21 F29 1.31(2)
C21 C22 1.55(2)
C23 C22 1.39(2)
C15 F14A 1.23(4)
C15 F14B 1.28(4)
C15 F13A 1.31(4)
C15 F13B 1.32(4)
C15 F15A 1.37(4)
C15 F15B 1.37(4)
C10 C9 1.54(2)
C30 F43B 1.24(4)
C30 F45B 1.29(4)
C30 F43A 1.31(4)
C30 F45A 1.32(4)
C30 F44B 1.34(4)
C30 F44A 1.38(4)
C30 C29 1.53(3)
C31 F34B 1.30(4)
C31 F35B 1.31(4)
C31 F34A 1.32(4)
C31 F36B 1.36(3)
C31 F36A 1.36(3)
C31 F35A 1.50(4)
C11 F17 1.33(2)
C47 C41 1.49(3)
C22 O13 1.239(16)
C26 F46A 1.24(4)
C26 F46B 1.30(4)
C26 F47B 1.33(4)
C26 F47A 1.33(4)
C26 F48A 1.40(4)
C26 F48B 1.41(4)
C26 C27 1.53(3)
N4 N3 1.15(2)
N2 N3 1.25(2)
N2 C43 1.53(3)
C45 C48 1.49(3)
C45 C44 1.52(2)
C45 C49 1.62(2)
C43 C44 1.43(3)
C43 C42 1.60(3)
C42 C41 1.52(2)
C41 C46 1.55(3)
F34B F36B 1.61(4)
F8A F9A 1.78(4)
F43A F45A 1.59(5)
F43B F44B 1.25(4)
F14A F15A 1.45(4)
F13B F14B 1.48(4)
F47A F48A 1.48(5)

loop_
_geom_hbond_atom_site_label_D
_geom_hbond_atom_site_label_H
_geom_hbond_atom_site_label_A
_geom_hbond_distance_DH
_geom_hbond_distance_HA
_geom_hbond_distance_DA
_geom_hbond_angle_DHA
_geom_hbond_site_symmetry_A
O9 H9 O20 0.98 2.32 3.039(11) 129.6 .
O9 H9 F38 0.98 2.54 3.361(13) 141.3 .
O8 H8A O6 0.98 2.2 2.705(12) 110.2 .
O10 H10 N4 0.98 1.91 2.885(19) 177.2 4_465
